data_7713367
loop_
_publ_author_name
'Sirenko, Valerii Y.'
'Kucheriv, Olesia I.'
'Fritsky, Igor O.'
'Gumienna-Kontecka, Elzbieta'
'Dascalu, Andrei'
'Shova, Sergiu'
'Gural'skiy, Il'ya A.'

_publ_section_title
;
 Structural diversity in proline-based lead bromide chiral perovskites
;
_journal_name_full 'Dalton Transactions'
_journal_paper_doi 10.1039/D3DT02056H
_journal_year 2023
_chemical_absolute_configuration syn
_chemical_formula_moiety 'Br10 Pb3, 4(C5 H10 N O2), 4(H2 O)'
_chemical_formula_sum 'C20 H48 Br10 N4 O12 Pb3'
_chemical_formula_weight 1957.29
_space_group_crystal_system monoclinic
_space_group_IT_number 5
_space_group_name_Hall 'C 2y'
_space_group_name_H-M_alt 'C 1 2 1'
_atom_sites_solution_hydrogens mixed
_atom_sites_solution_primary dual
_audit_creation_date 2022-09-09
_audit_creation_method
;
Olex2 1.5
(compiled 2022.04.07 svn.rca3783a0 for OlexSys, GUI svn.r6498)
;
_audit_update_record
;
2023-03-23 deposited with the CCDC.	2023-07-04 downloaded from the CCDC.
;
_cell_angle_alpha 90
_cell_angle_beta 92.508(3)
_cell_angle_gamma 90
_cell_formula_units_Z 2
_cell_length_a 22.2582(5)
_cell_length_b 9.3625(3)
_cell_length_c 11.5564(4)
_cell_measurement_reflns_used 5073
_cell_measurement_temperature 293(2)
_cell_measurement_theta_max 27.2910
_cell_measurement_theta_min 1.8550
_cell_volume 2405.96(13)
_computing_cell_refinement 'CrysAlisPro 1.171.42.49 (Rigaku OD, 2022)'
_computing_data_collection 'CrysAlisPro 1.171.42.49 (Rigaku OD, 2022)'
_computing_data_reduction 'CrysAlisPro 1.171.42.49 (Rigaku OD, 2022)'
_computing_molecular_graphics 'Olex2 1.5 (Dolomanov et al., 2009)'
_computing_publication_material 'Olex2 1.5 (Dolomanov et al., 2009)'
_computing_structure_refinement 'SHELXL 2018/3 (Sheldrick, 2015)'
_computing_structure_solution 'SHELXT 2018/2 (Sheldrick, 2018)'
_diffrn_ambient_temperature 293(2)
_diffrn_detector 'CCD plate'
_diffrn_detector_area_resol_mean 16.1593
_diffrn_detector_type Eos
_diffrn_measured_fraction_theta_full 0.999
_diffrn_measured_fraction_theta_max 0.886
_diffrn_measurement_details
;
List of Runs (angles in degrees, time in seconds):

  # Type    Start    End  Width  t~exp~   \w     \q     \k     \f   Frames
#--------------------------------------------------------------------------
  1  \w    -45.00   9.00   1.00   30.00    --  -15.29  99.00  62.00   54
  2  \w     -6.00  19.00   1.00   30.00    --   17.87 -99.00 -43.00   25
  3  \w    -39.00  11.00   1.00   30.00    --  -15.29 -77.00 -30.00   50
  4  \w    -87.00 -41.00   1.00   30.00    --  -15.29-178.00  90.00   46
  5  \w    -87.00 -46.00   1.00   30.00    --  -15.29-178.00 150.00   41
  6  \w      8.00  83.00   1.00   30.00    --   17.87  38.00   0.00   75
  7  \w      0.00  25.00   1.00   30.00    --   17.87  77.00  90.00   25
  8  \w      2.00  73.00   1.00   30.00    --   17.87  57.00 150.00   71
  9  \w    -41.00 -16.00   1.00   30.00    --  -15.29  99.00  62.00   25
 10  \w    -78.00 -40.00   1.00   30.00    --  -15.29-178.00  60.00   38
 11  \w     12.00  38.00   1.00   30.00    --   17.71  57.00 -90.00   26
 12  \w     19.00  55.00   1.00   30.00    --   17.71  57.00  30.00   36
 13  \w      7.00   9.00   1.00   30.00    --   17.71  57.00 -60.00    2
;
_diffrn_measurement_device 'four-circle diffractometer'
_diffrn_measurement_device_type 'Xcalibur, Eos'
_diffrn_measurement_method '\w scans'
_diffrn_orient_matrix_type 'CrysAlisPro convention (1999,Acta A55,543-557)'
_diffrn_orient_matrix_UB_11 -0.0112472000
_diffrn_orient_matrix_UB_12 -0.0701640000
_diffrn_orient_matrix_UB_13 -0.0092151000
_diffrn_orient_matrix_UB_21 0.0005722000
_diffrn_orient_matrix_UB_22 -0.0115396000
_diffrn_orient_matrix_UB_23 0.0606584000
_diffrn_orient_matrix_UB_31 -0.0298596000
_diffrn_orient_matrix_UB_32 0.0262051000
_diffrn_orient_matrix_UB_33 0.0017977000
_diffrn_radiation_monochromator graphite
_diffrn_radiation_probe x-ray
_diffrn_radiation_type 'Mo K\a'
_diffrn_radiation_wavelength 0.71073
_diffrn_reflns_av_R_equivalents 0.0439
_diffrn_reflns_av_unetI/netI 0.0722
_diffrn_reflns_Laue_measured_fraction_full 0.999
_diffrn_reflns_Laue_measured_fraction_max 0.886
_diffrn_reflns_limit_h_max 30
_diffrn_reflns_limit_h_min -25
_diffrn_reflns_limit_k_max 12
_diffrn_reflns_limit_k_min -12
_diffrn_reflns_limit_l_max 15
_diffrn_reflns_limit_l_min -15
_diffrn_reflns_number 13778
_diffrn_reflns_point_group_measured_fraction_full 0.962
_diffrn_reflns_point_group_measured_fraction_max 0.815
_diffrn_reflns_theta_full 25.242
_diffrn_reflns_theta_max 29.396
_diffrn_reflns_theta_min 2.360
_diffrn_source 'fine-focus sealed X-ray tube'
_diffrn_source_type 'Enhance (Mo) X-ray Source'
_exptl_absorpt_coefficient_mu 18.822
_exptl_absorpt_correction_T_max 1.00000
_exptl_absorpt_correction_T_min 0.15485
_exptl_absorpt_correction_type multi-scan
_exptl_absorpt_process_details
;
CrysAlisPro 1.171.42.49 (Rigaku Oxford Diffraction, 2022)
Empirical absorption correction using spherical harmonics,
implemented in SCALE3 ABSPACK scaling algorithm.
;
_exptl_crystal_colour 'clear light colourless'
_exptl_crystal_colour_lustre clear
_exptl_crystal_colour_modifier light
_exptl_crystal_colour_primary colourless
_exptl_crystal_density_diffrn 2.702
_exptl_crystal_description plate
_exptl_crystal_F_000 1776
_exptl_crystal_size_max 0.15
_exptl_crystal_size_mid 0.1
_exptl_crystal_size_min 0.05
_refine_diff_density_max 1.226
_refine_diff_density_min -1.380
_refine_diff_density_rms 0.187
_refine_ls_abs_structure_details
;
 Flack x determined using 1324 quotients [(I+)-(I-)]/[(I+)+(I-)]
 (Parsons, Flack and Wagner, Acta Cryst. B69 (2013) 249-259).
;
_refine_ls_abs_structure_Flack -0.017(8)
_refine_ls_extinction_method none
_refine_ls_goodness_of_fit_ref 0.997
_refine_ls_hydrogen_treatment constr
_refine_ls_matrix_type full
_refine_ls_number_parameters 222
_refine_ls_number_reflns 5424
_refine_ls_number_restraints 158
_refine_ls_restrained_S_all 0.989
_refine_ls_R_factor_all 0.0698
_refine_ls_R_factor_gt 0.0427
_refine_ls_shift/su_max 0.001
_refine_ls_shift/su_mean 0.000
_refine_ls_structure_factor_coef Fsqd
_refine_ls_weighting_details 'w=1/[\s^2^(Fo^2^)+(0.0173P)^2^] where P=(Fo^2^+2Fc^2^)/3'
_refine_ls_weighting_scheme calc
_refine_ls_wR_factor_gt 0.0588
_refine_ls_wR_factor_ref 0.0675
_reflns_Friedel_coverage 0.738
_reflns_Friedel_fraction_full 0.920
_reflns_Friedel_fraction_max 0.734
_reflns_number_gt 4032
_reflns_number_total 5424
_reflns_threshold_expression 'I > 2\s(I)'
_cod_data_source_file d3dt02056h2.cif
_cod_data_source_block shi_6078_ilgu_autored
_cod_database_code 7713367
_shelx_shelxl_version_number 2018/3
_chemical_oxdiff_formula C5H5N2O4Pb1IBr3
_chemical_oxdiff_usercomment SV_507
_shelx_space_group_comment
;
The symmetry employed for this shelxl refinement is uniquely defined
by the following loop, which should always be used as a source of
symmetry information in preference to the above space-group names.
They are only intended as comments.
;
_shelx_estimated_absorpt_t_max 0.453
_shelx_estimated_absorpt_t_min 0.165
_olex2_refinement_description
;
1. Fixed Uiso
 At 1.2 times of:
  All C(H) groups, All C(H,H) groups, All N(H,H) groups
 At 1.5 times of:
  All O(H) groups, All O(H,H) groups
2. Rigid body (RIGU) restrains
 All non-hydrogen atoms
 with sigma for 1-2 distances of 0.001 and sigma for 1-3 distances of 0.001
3.a Riding coordinates:
 O1(H1), O5(H5C,H5D), O3(H3), O6(H6A,H6B)
3.b Ternary CH refined with riding coordinates:
 C2(H2), C7(H7)
3.c Secondary CH2 refined with riding coordinates:
 C3(H3A,H3B), C5(H5A,H5B), N1(H1A,H1B), C8(H8A,H8B), C10(H10A,H10B), N2(H2A,
 H2B), C4(H4A,H4B), C9(H9A,H9B)
;
_olex2_submission_special_instructions 'No special instructions were received'
_oxdiff_exptl_absorpt_empirical_details
;
Empirical correction (ABSPACK) includes:
- Absorption correction using spherical harmonics
- Frame scaling
;
_oxdiff_exptl_absorpt_empirical_full_max 4.145
_oxdiff_exptl_absorpt_empirical_full_min 0.525

loop_
_space_group_symop_operation_xyz
'x, y, z'
'-x, y, -z'
'x+1/2, y+1/2, z'
'-x+1/2, y+1/2, -z'

loop_
_atom_site_label
_atom_site_type_symbol
_atom_site_fract_x
_atom_site_fract_y
_atom_site_fract_z
_atom_site_U_iso_or_equiv
_atom_site_adp_type
_atom_site_occupancy
_atom_site_site_symmetry_order
_atom_site_calc_flag
_atom_site_refinement_flags_posn
_atom_site_refinement_flags_adp
_atom_site_refinement_flags_occupancy
_atom_site_disorder_assembly
_atom_site_disorder_group
Pb2 Pb 0.67225(2) 0.57839(5) 0.42326(4) 0.03803(13) Uani 1 1 d . . . . .
Pb1 Pb 0.500000 0.57101(10) 0.500000 0.04212(18) Uani 1 2 d S T P . .
Br2 Br 0.57383(7) 0.77412(16) 0.35733(18) 0.0534(5) Uani 1 1 d . . . . .
Br1 Br 0.61128(6) 0.5840(2) 0.65891(13) 0.0585(4) Uani 1 1 d . . . . .
Br3 Br 0.57319(7) 0.34556(16) 0.38532(18) 0.0588(5) Uani 1 1 d . . . . .
Br4 Br 0.75014(8) 0.8328(2) 0.46378(18) 0.0748(7) Uani 1 1 d . . . . .
Br5 Br 0.71885(6) 0.5737(3) 0.18665(14) 0.0671(4) Uani 1 1 d . . . . .
O2 O 0.6530(4) 0.3072(11) 0.8845(10) 0.071(3) Uani 1 1 d . . . . .
C2 C 0.5842(6) 0.2140(14) 0.7400(14) 0.052(3) Uani 1 1 d . . . . .
H2 H 0.559775 0.280642 0.692631 0.062 Uiso 1 1 calc R U . . .
O1 O 0.5551(4) 0.3307(12) 0.9050(10) 0.079(3) Uani 1 1 d . . . . .
H1 H 0.557739 0.366068 0.974131 0.119 Uiso 1 1 d R U . . .
O4 O 0.6574(6) -0.121(2) -0.0675(13) 0.129(6) Uani 1 1 d . . . . .
C3 C 0.5502(5) 0.081(2) 0.7485(12) 0.062(4) Uani 1 1 d . . . . .
H3A H 0.507331 0.099334 0.747461 0.074 Uiso 1 1 calc R U . . .
H3B H 0.561924 0.029233 0.818636 0.074 Uiso 1 1 calc R U . . .
O5 O 0.4710(5) 0.7156(14) 0.1242(10) 0.100(4) Uani 1 1 d . . . . .
H5C H 0.502094 0.735787 0.168445 0.150 Uiso 1 1 d R U . . .
H5D H 0.445204 0.679277 0.167345 0.150 Uiso 1 1 d R U . . .
C5 C 0.6278(7) 0.0360(15) 0.6187(16) 0.084(6) Uani 1 1 d . . . . .
H5A H 0.633490 0.042952 0.536127 0.101 Uiso 1 1 calc R U . . .
H5B H 0.655613 -0.034251 0.651549 0.101 Uiso 1 1 calc R U . . .
N1 N 0.6376(5) 0.1797(13) 0.6765(13) 0.078(4) Uani 1 1 d . . . . .
H1A H 0.669772 0.176401 0.724895 0.094 Uiso 1 1 calc R U . . .
H1B H 0.643584 0.246491 0.623477 0.094 Uiso 1 1 calc R U . . .
C7 C 0.6701(6) -0.0584(15) 0.1300(16) 0.063(3) Uani 1 1 d . . . . .
H7 H 0.667368 -0.128381 0.192622 0.075 Uiso 1 1 calc R U . . .
C1 C 0.6019(6) 0.2875(14) 0.8500(14) 0.051(3) Uani 1 1 d . . . . .
C8 C 0.6487(6) 0.082(2) 0.1729(15) 0.090(5) Uani 1 1 d . . . . .
H8A H 0.626514 0.132906 0.111659 0.108 Uiso 1 1 calc R U . . .
H8B H 0.622708 0.068657 0.237193 0.108 Uiso 1 1 calc R U . . .
C10 C 0.7513(7) 0.106(2) 0.143(2) 0.126(9) Uani 1 1 d . . . . .
H10A H 0.757074 0.165525 0.075514 0.151 Uiso 1 1 calc R U . . .
H10B H 0.788742 0.103242 0.189386 0.151 Uiso 1 1 calc R U . . .
O3 O 0.5815(5) -0.1463(17) 0.0455(12) 0.127(5) Uani 1 1 d . . . . .
H3 H 0.564582 -0.188463 -0.009039 0.191 Uiso 1 1 d R U . . .
N2 N 0.7325(5) -0.0361(13) 0.1090(15) 0.088(5) Uani 1 1 d . . . . .
H2A H 0.738444 -0.048721 0.034041 0.106 Uiso 1 1 calc R U . . .
H2B H 0.754587 -0.100135 0.148690 0.106 Uiso 1 1 calc R U . . .
C6 C 0.6354(7) -0.1152(17) 0.0246(17) 0.070(4) Uani 1 1 d . . . . .
C4 C 0.5675(7) -0.0027(16) 0.6398(18) 0.088(6) Uani 1 1 d . . . . .
H4A H 0.564494 -0.104660 0.653091 0.106 Uiso 1 1 calc R U . . .
H4B H 0.540983 0.022542 0.574100 0.106 Uiso 1 1 calc R U . . .
C9 C 0.7031(8) 0.162(2) 0.210(2) 0.129(9) Uani 1 1 d . . . . .
H9A H 0.697551 0.263722 0.195884 0.155 Uiso 1 1 calc R U . . .
H9B H 0.712065 0.148545 0.292618 0.155 Uiso 1 1 calc R U . . .
O6 O 0.4249(5) 0.4711(12) 0.9040(12) 0.095(4) Uani 1 1 d . . . . .
H6A H 0.434844 0.424227 0.843042 0.143 Uiso 1 1 d R U . . .
H6B H 0.390814 0.510867 0.880322 0.143 Uiso 1 1 d R U . . .

loop_
_atom_site_aniso_label
_atom_site_aniso_U_11
_atom_site_aniso_U_22
_atom_site_aniso_U_33
_atom_site_aniso_U_23
_atom_site_aniso_U_13
_atom_site_aniso_U_12
Pb2 0.0299(2) 0.0378(2) 0.0466(3) 0.0005(4) 0.00455(19) 0.0006(3)
Pb1 0.0314(3) 0.0443(4) 0.0513(5) 0.000 0.0088(3) 0.000
Br2 0.0423(9) 0.0552(9) 0.0630(13) 0.0193(9) 0.0059(8) 0.0084(7)
Br1 0.0698(8) 0.0599(8) 0.0460(10) 0.0005(11) 0.0033(6) 0.0026(11)
Br3 0.0495(10) 0.0496(9) 0.0780(15) -0.0189(9) 0.0095(9) -0.0054(8)
Br4 0.0425(7) 0.0693(9) 0.114(2) -0.0338(13) 0.0130(11) -0.0174(7)
Br5 0.0712(8) 0.0655(8) 0.0663(12) -0.0119(13) 0.0207(7) 0.0021(12)
O2 0.044(4) 0.079(7) 0.088(9) -0.020(6) 0.001(4) -0.005(4)
C2 0.052(6) 0.051(5) 0.054(7) -0.004(5) 0.013(4) -0.010(5)
O1 0.049(5) 0.116(8) 0.074(8) -0.033(7) 0.011(5) 0.007(6)
O4 0.093(9) 0.220(17) 0.075(8) -0.036(8) 0.036(6) -0.032(10)
C3 0.051(6) 0.054(6) 0.081(10) -0.008(6) 0.012(6) -0.013(6)
O5 0.080(9) 0.164(12) 0.056(10) 0.011(8) 0.016(7) 0.000(8)
C5 0.082(8) 0.076(10) 0.096(14) -0.040(8) 0.030(9) -0.018(6)
N1 0.067(6) 0.082(7) 0.088(10) -0.041(7) 0.034(6) -0.028(5)
C7 0.059(5) 0.063(6) 0.067(8) 0.003(6) 0.013(5) 0.007(5)
C1 0.042(4) 0.054(7) 0.059(7) -0.008(5) 0.009(4) -0.004(4)
C8 0.076(7) 0.078(7) 0.116(14) -0.029(9) 0.009(8) 0.009(6)
C10 0.080(8) 0.108(11) 0.19(2) -0.043(12) 0.012(10) -0.020(7)
O3 0.073(6) 0.225(15) 0.085(11) -0.028(11) 0.024(6) -0.050(8)
N2 0.056(5) 0.080(8) 0.129(14) -0.006(8) 0.012(6) 0.003(5)
C6 0.062(6) 0.081(10) 0.069(8) -0.009(7) 0.022(5) -0.005(6)
C4 0.085(8) 0.077(9) 0.104(12) -0.037(8) 0.022(8) -0.029(7)
C9 0.095(10) 0.109(11) 0.18(2) -0.060(13) 0.007(10) -0.011(8)
O6 0.093(9) 0.110(9) 0.083(12) 0.035(8) 0.014(8) 0.020(7)

loop_
_atom_type_symbol
_atom_type_description
_atom_type_scat_dispersion_real
_atom_type_scat_dispersion_imag
_atom_type_scat_source
C C 0.0033 0.0016 'International Tables Vol C Tables 4.2.6.8 and 6.1.1.4'
H H 0.0000 0.0000 'International Tables Vol C Tables 4.2.6.8 and 6.1.1.4'
Br Br -0.2901 2.4595 'International Tables Vol C Tables 4.2.6.8 and 6.1.1.4'
N N 0.0061 0.0033 'International Tables Vol C Tables 4.2.6.8 and 6.1.1.4'
O O 0.0106 0.0060 'International Tables Vol C Tables 4.2.6.8 and 6.1.1.4'
Pb Pb -3.3944 10.1111 'International Tables Vol C Tables 4.2.6.8 and 6.1.1.4'

loop_
_geom_angle_atom_site_label_1
_geom_angle_atom_site_label_2
_geom_angle_atom_site_label_3
_geom_angle
_geom_angle_site_symmetry_1
_geom_angle_site_symmetry_3
_geom_angle_publ_flag
Br2 Pb2 Br1 82.34(5) . . ?
Br2 Pb2 Br3 83.38(4) . . ?
Br2 Pb2 Br4 163.99(5) . 4_646 ?
Br2 Pb2 Br4 87.93(6) . . ?
Br2 Pb2 Br5 93.28(6) . . ?
Br1 Pb2 Br3 78.53(5) . . ?
Br1 Pb2 Br4 84.30(5) . 4_646 ?
Br3 Pb2 Br4 85.36(6) . 4_646 ?
Br4 Pb2 Br1 97.06(5) . . ?
Br4 Pb2 Br3 170.70(5) . . ?
Br4 Pb2 Br4 102.462(15) . 4_646 ?
Br5 Pb2 Br1 174.47(4) . . ?
Br5 Pb2 Br3 97.68(6) . . ?
Br5 Pb2 Br4 86.10(6) . . ?
Br5 Pb2 Br4 99.48(5) . 4_646 ?
Br2 Pb1 Br2 102.71(7) 2_656 . ?
Br1 Pb1 Br2 95.35(5) 2_656 . ?
Br1 Pb1 Br2 95.35(5) . 2_656 ?
Br1 Pb1 Br2 81.74(5) . . ?
Br1 Pb1 Br2 81.74(5) 2_656 2_656 ?
Br1 Pb1 Br1 175.39(9) . 2_656 ?
Br3 Pb1 Br2 83.35(4) . . ?
Br3 Pb1 Br2 83.35(4) 2_656 2_656 ?
Br3 Pb1 Br2 172.72(6) . 2_656 ?
Br3 Pb1 Br2 172.72(6) 2_656 . ?
Br3 Pb1 Br1 101.88(6) 2_656 . ?
Br3 Pb1 Br1 81.41(5) 2_656 2_656 ?
Br3 Pb1 Br1 101.88(6) . 2_656 ?
Br3 Pb1 Br1 81.41(5) . . ?
Br3 Pb1 Br3 90.91(7) 2_656 . ?
Pb2 Br2 Pb1 83.32(4) . . ?
Pb1 Br1 Pb2 81.02(4) . . ?
Pb1 Br3 Pb2 80.84(4) . . ?
Pb2 Br4 Pb2 164.41(8) . 4_656 ?
C3 C2 H2 107.7 . . ?
C3 C2 C1 117.2(13) . . ?
N1 C2 H2 107.7 . . ?
N1 C2 C3 106.3(11) . . ?
N1 C2 C1 110.0(12) . . ?
C1 C2 H2 107.7 . . ?
C1 O1 H1 123.0 . . ?
C2 C3 H3A 111.1 . . ?
C2 C3 H3B 111.1 . . ?
C2 C3 C4 103.3(11) . . ?
H3A C3 H3B 109.1 . . ?
C4 C3 H3A 111.1 . . ?
C4 C3 H3B 111.1 . . ?
H5C O5 H5D 106.6 . . ?
H5A C5 H5B 108.7 . . ?
N1 C5 H5A 110.6 . . ?
N1 C5 H5B 110.6 . . ?
C4 C5 H5A 110.6 . . ?
C4 C5 H5B 110.6 . . ?
C4 C5 N1 105.6(13) . . ?
C2 N1 C5 108.2(11) . . ?
C2 N1 H1A 110.1 . . ?
C2 N1 H1B 110.1 . . ?
C5 N1 H1A 110.1 . . ?
C5 N1 H1B 110.1 . . ?
H1A N1 H1B 108.4 . . ?
C8 C7 H7 108.3 . . ?
C8 C7 C6 114.8(14) . . ?
N2 C7 H7 108.3 . . ?
N2 C7 C8 104.7(12) . . ?
N2 C7 C6 112.2(15) . . ?
C6 C7 H7 108.3 . . ?
O2 C1 C2 124.5(13) . . ?
O2 C1 O1 123.6(15) . . ?
O1 C1 C2 111.9(13) . . ?
C7 C8 H8A 110.5 . . ?
C7 C8 H8B 110.5 . . ?
H8A C8 H8B 108.7 . . ?
C9 C8 C7 106.2(13) . . ?
C9 C8 H8A 110.5 . . ?
C9 C8 H8B 110.5 . . ?
H10A C10 H10B 108.8 . . ?
N2 C10 H10A 110.7 . . ?
N2 C10 H10B 110.7 . . ?
N2 C10 C9 105.4(16) . . ?
C9 C10 H10A 110.7 . . ?
C9 C10 H10B 110.7 . . ?
C6 O3 H3 111.7 . . ?
C7 N2 C10 111.0(13) . . ?
C7 N2 H2A 109.4 . . ?
C7 N2 H2B 109.4 . . ?
C10 N2 H2A 109.4 . . ?
C10 N2 H2B 109.4 . . ?
H2A N2 H2B 108.0 . . ?
O4 C6 C7 121.4(16) . . ?
O4 C6 O3 126(2) . . ?
O3 C6 C7 112.4(16) . . ?
C3 C4 H4A 110.5 . . ?
C3 C4 H4B 110.5 . . ?
C5 C4 C3 106.3(13) . . ?
C5 C4 H4A 110.5 . . ?
C5 C4 H4B 110.5 . . ?
H4A C4 H4B 108.7 . . ?
C8 C9 H9A 110.5 . . ?
C8 C9 H9B 110.5 . . ?
C10 C9 C8 105.9(17) . . ?
C10 C9 H9A 110.5 . . ?
C10 C9 H9B 110.5 . . ?
H9A C9 H9B 108.7 . . ?
H6A O6 H6B 102.1 . . ?

loop_
_geom_bond_atom_site_label_1
_geom_bond_atom_site_label_2
_geom_bond_distance
_geom_bond_site_symmetry_2
_geom_bond_publ_flag
Pb2 Br2 2.9311(16) . ?
Pb2 Br1 3.0957(14) . ?
Pb2 Br3 3.1178(17) . ?
Pb2 Br4 2.9713(18) . ?
Pb2 Br4 3.1268(19) 4_646 ?
Pb2 Br5 2.9671(15) . ?
Pb1 Br2 3.0451(17) 2_656 ?
Pb1 Br2 3.0451(17) . ?
Pb1 Br1 3.0207(14) 2_656 ?
Pb1 Br1 3.0206(14) . ?
Pb1 Br3 3.0091(18) 2_656 ?
Pb1 Br3 3.0091(18) . ?
O2 C1 1.203(15) . ?
C2 H2 0.9800 . ?
C2 C3 1.46(2) . ?
C2 N1 1.458(15) . ?
C2 C1 1.48(2) . ?
O1 H1 0.8645 . ?
O1 C1 1.307(14) . ?
O4 C6 1.19(2) . ?
C3 H3A 0.9700 . ?
C3 H3B 0.9700 . ?
C3 C4 1.54(2) . ?
O5 H5C 0.8624 . ?
O5 H5D 0.8485 . ?
C5 H5A 0.9700 . ?
C5 H5B 0.9700 . ?
C5 N1 1.514(16) . ?
C5 C4 1.421(17) . ?
N1 H1A 0.8900 . ?
N1 H1B 0.8900 . ?
C7 H7 0.9800 . ?
C7 C8 1.49(2) . ?
C7 N2 1.435(16) . ?
C7 C6 1.51(2) . ?
C8 H8A 0.9700 . ?
C8 H8B 0.9700 . ?
C8 C9 1.47(2) . ?
C10 H10A 0.9700 . ?
C10 H10B 0.9700 . ?
C10 N2 1.45(2) . ?
C10 C9 1.45(2) . ?
O3 H3 0.8213 . ?
O3 C6 1.268(16) . ?
N2 H2A 0.8900 . ?
N2 H2B 0.8900 . ?
C4 H4A 0.9700 . ?
C4 H4B 0.9700 . ?
C9 H9A 0.9700 . ?
C9 H9B 0.9700 . ?
O6 H6A 0.8676 . ?
O6 H6B 0.8772 . ?

loop_
_geom_torsion_atom_site_label_1
_geom_torsion_atom_site_label_2
_geom_torsion_atom_site_label_3
_geom_torsion_atom_site_label_4
_geom_torsion
_geom_torsion_site_symmetry_1
_geom_torsion_site_symmetry_2
_geom_torsion_site_symmetry_3
_geom_torsion_site_symmetry_4
_geom_torsion_publ_flag
C2 C3 C4 C5 32.5(19) . . . . ?
C3 C2 N1 C5 15.1(19) . . . . ?
C3 C2 C1 O2 117.1(17) . . . . ?
C3 C2 C1 O1 -63.8(17) . . . . ?
N1 C2 C3 C4 -28.2(18) . . . . ?
N1 C2 C1 O2 -4(2) . . . . ?
N1 C2 C1 O1 174.7(12) . . . . ?
N1 C5 C4 C3 -23(2) . . . . ?
C7 C8 C9 C10 26(3) . . . . ?
C1 C2 C3 C4 -151.7(14) . . . . ?
C1 C2 N1 C5 142.9(14) . . . . ?
C8 C7 N2 C10 4(2) . . . . ?
C8 C7 C6 O4 110(2) . . . . ?
C8 C7 C6 O3 -66(2) . . . . ?
N2 C7 C8 C9 -18(2) . . . . ?
N2 C7 C6 O4 -9(3) . . . . ?
N2 C7 C6 O3 174.5(14) . . . . ?
N2 C10 C9 C8 -24(3) . . . . ?
C6 C7 C8 C9 -141.8(18) . . . . ?
C6 C7 N2 C10 128.7(18) . . . . ?
C4 C5 N1 C2 6(2) . . . . ?
C9 C10 N2 C7 13(3) . . . . ?
